data_7102413
loop_
_publ_author_name
'Nakanishi, War\^o'
'Hayashi, Satoko'
'Yamaguchi, Shigehiro'
'Tamao, Kohei'

_publ_section_title
;
 First Br4 four centre-six electron and Se2Br5 seven centre-ten
 electron bonds in nonionic bromine adducts of selenanthrene.
;
_journal_issue 2
_journal_name_full 'Chemical communications (Cambridge, England)'
_journal_page_first 140
_journal_page_last 141
_journal_paper_doi 10.1039/b310655a
_journal_year 2004
_chemical_formula_sum 'C48 H32 Br10 Se8'
_chemical_formula_weight 2039.50
_space_group_IT_number 2
_symmetry_cell_setting triclinic
_symmetry_Int_Tables_number 2
_symmetry_space_group_name_Hall '-P 1'
_symmetry_space_group_name_H-M 'P -1'
_audit_creation_date 'Wed Oct  8 18:18:11 2003'
_audit_creation_method 'from TEXRAY.INF file'
_cell_angle_alpha 99.762(3)
_cell_angle_beta 106.388(4)
_cell_angle_gamma 79.458(3)
_cell_formula_units_Z 1
_cell_length_a 10.6128(5)
_cell_length_b 13.0950(6)
_cell_length_c 10.4855(4)
_cell_measurement_reflns_used 0
_cell_measurement_temperature 203.2
_cell_measurement_theta_max 0.0
_cell_measurement_theta_min 0.0
_cell_volume 1363.6400
_computing_cell_refinement 'MSC/AFC Diffractometer Control'
_computing_data_collection 'MSC/AFC Diffractometer Control'
_computing_data_reduction teXsan
_computing_publication_material teXsan
_computing_structure_refinement teXsan
_diffrn_ambient_temperature 203.2
_diffrn_measurement_device 'Rigaku RAXISII'
_diffrn_orient_matrix_UB_11 0.00000
_diffrn_orient_matrix_UB_12 0.00000
_diffrn_orient_matrix_UB_13 0.00000
_diffrn_orient_matrix_UB_21 0.00000
_diffrn_orient_matrix_UB_22 0.00000
_diffrn_orient_matrix_UB_23 0.00000
_diffrn_orient_matrix_UB_31 0.00000
_diffrn_orient_matrix_UB_32 0.00000
_diffrn_orient_matrix_UB_33 0.00000
_diffrn_radiation_detector 'Imaging Plate'
_diffrn_radiation_monochromator graphite
_diffrn_radiation_source 'Rigaku rotating anode'
_diffrn_radiation_type 'Mo K\a'
_diffrn_radiation_wavelength 0.7107
_diffrn_reflns_av_R_equivalents 0.000
_diffrn_reflns_av_sigmaI/netI 0.019
_diffrn_reflns_limit_h_max 13
_diffrn_reflns_limit_h_min 0
_diffrn_reflns_limit_k_max 17
_diffrn_reflns_limit_k_min -16
_diffrn_reflns_limit_l_max 12
_diffrn_reflns_limit_l_min -13
_diffrn_reflns_number 5194
_diffrn_reflns_reduction_process 'Lp corrections applied'
_diffrn_reflns_theta_max 0.00
_diffrn_reflns_theta_min 0.00
_diffrn_standards_decay_% 0.00
_diffrn_standards_interval_count 0
_diffrn_standards_number 0
_exptl_absorpt_coefficient_mu 12.743
_exptl_absorpt_correction_type none
_exptl_crystal_colour deep
_exptl_crystal_density_diffrn 2.483
_exptl_crystal_density_meas ?
_exptl_crystal_description prismatic
_exptl_crystal_F_000 942.00
_exptl_crystal_size_max 0.200
_exptl_crystal_size_mid 0.200
_exptl_crystal_size_min 0.100
_refine_diff_density_max 1.30
_refine_diff_density_min -2.00
_refine_ls_extinction_coef 0.0059(9)
_refine_ls_extinction_method
;
Zachariasen(1967) type 2 Gaussian isotropic
;
_refine_ls_goodness_of_fit_obs 1.232
_refine_ls_hydrogen_treatment noref
_refine_ls_matrix_type full
_refine_ls_number_constraints 0
_refine_ls_number_parameters 299
_refine_ls_number_reflns 4209
_refine_ls_number_restraints 0
_refine_ls_R_factor_obs 0.0473
_refine_ls_shift/esd_max 0.0010
_refine_ls_shift/esd_mean 0.0000
_refine_ls_structure_factor_coef F
_refine_ls_weighting_details 'w = 1/[\s^2^(Fo) + 0.00260|Fo|^2^]'
_refine_ls_weighting_scheme calc
_refine_ls_wR_factor_obs 0.0708
_reflns_number_observed 4209
_reflns_number_total 5194
_reflns_observed_criterion >3.0sigma(I)
_cod_data_source_file b310655a.txt
_cod_data_source_block T_(triclinic)
_cod_depositor_comments
;
The following automatic conversions were performed:

'_refine_ls_weighting_scheme' value 'w = 1/[\s^2^(Fo) +
0.00260|Fo|^2^]' was changed to 'calc'. New tag
'_refine_ls_weighting_details' was created. The value of the new tag
was set to 'w = 1/[\s^2^(Fo) + 0.00260|Fo|^2^]'.

Automatic conversion script
Id: cif_fix_values 3143 2015-03-26 13:38:13Z robertas 

2018-12-30
Formula changed to be consistent with given Z value
                 miguel
;
_cod_original_sg_symbol_H-M 'P -1         '
_cod_original_formula_sum 'C24 H16 Br5 Se4 '
_cod_database_code 7102413

loop_
_symmetry_equiv_pos_as_xyz
x,y,z
-x,-y,-z

loop_
_atom_site_aniso_label
_atom_site_aniso_U_11
_atom_site_aniso_U_22
_atom_site_aniso_U_33
_atom_site_aniso_U_12
_atom_site_aniso_U_13
_atom_site_aniso_U_23
Br(1) 0.0266(4) 0.0282(4) 0.0218(4) -0.0134(3) 0.0085(3) 0.0004(3)
Br(2) 0.0254(4) 0.0214(4) 0.0285(4) -0.0090(3) 0.0081(3) 0.0009(3)
Br(3) 0.0311(4) 0.0244(4) 0.0325(4) -0.0014(3) 0.0106(3) 0.0001(3)
Br(4) 0.0369(5) 0.0218(4) 0.0358(4) -0.0154(3) 0.0197(3) -0.0028(3)
Br(5) 0.0238(4) 0.0260(4) 0.0238(4) -0.0109(3) 0.0056(3) 0.0020(3)
Se(1) 0.0172(3) 0.0183(3) 0.0156(3) -0.0053(3) 0.0056(3) 0.0025(3)
Se(2) 0.0443(5) 0.0204(4) 0.0398(5) 0.0005(3) 0.0236(4) 0.0115(3)
Se(3) 0.0169(3) 0.0169(3) 0.0168(3) -0.0056(2) 0.0069(3) 0.0009(3)
Se(4) 0.0166(4) 0.0437(5) 0.0233(4) -0.0045(3) 0.0042(3) 0.0047(3)
C(1) 0.022(4) 0.018(3) 0.022(3) -0.001(3) 0.010(3) -0.003(3)
C(2) 0.016(3) 0.021(3) 0.025(4) -0.002(3) 0.007(3) 0.003(3)
C(3) 0.030(4) 0.023(4) 0.027(4) -0.002(3) 0.014(3) -0.005(3)
C(4) 0.021(4) 0.039(4) 0.026(4) -0.005(3) 0.008(3) -0.005(3)
C(5) 0.027(4) 0.036(4) 0.027(4) -0.006(3) 0.018(3) 0.004(3)
C(6) 0.022(4) 0.025(4) 0.030(4) -0.002(3) 0.015(3) 0.006(3)
C(7) 0.021(3) 0.021(3) 0.017(3) -0.007(3) 0.007(3) 0.004(3)
C(8) 0.020(4) 0.023(3) 0.028(4) -0.008(3) 0.009(3) 0.005(3)
C(9) 0.025(4) 0.034(4) 0.037(4) -0.008(3) 0.010(3) 0.010(4)
C(10) 0.027(4) 0.046(5) 0.020(3) -0.013(4) 0.003(3) 0.012(3)
C(11) 0.025(4) 0.041(4) 0.020(3) -0.016(3) 0.010(3) -0.002(3)
C(12) 0.028(4) 0.028(4) 0.023(4) -0.014(3) 0.010(3) 0.000(3)
C(13) 0.019(3) 0.017(3) 0.020(3) -0.005(3) 0.011(3) -0.002(3)
C(14) 0.020(3) 0.013(3) 0.021(3) -0.003(3) 0.008(3) 0.004(3)
C(15) 0.009(3) 0.023(3) 0.036(4) 0.005(3) 0.004(3) 0.012(3)
C(16) 0.027(4) 0.027(4) 0.043(5) -0.008(3) 0.021(4) 0.000(4)
C(17) 0.032(4) 0.026(4) 0.026(4) -0.007(3) 0.016(3) -0.001(3)
C(18) 0.032(4) 0.028(4) 0.014(3) -0.010(3) 0.006(3) -0.001(3)
C(19) 0.019(3) 0.023(3) 0.013(3) -0.007(3) 0.007(3) 0.001(3)
C(20) 0.015(3) 0.024(3) 0.023(3) -0.007(3) 0.002(3) 0.005(3)
C(21) 0.034(4) 0.026(4) 0.020(3) -0.012(3) 0.009(3) 0.001(3)
C(22) 0.035(4) 0.036(4) 0.015(3) -0.017(3) 0.007(3) 0.002(3)
C(23) 0.032(4) 0.029(4) 0.025(4) -0.007(3) 0.018(3) -0.004(3)
C(24) 0.026(4) 0.025(4) 0.026(4) -0.007(3) 0.014(3) -0.002(3)

loop_
_atom_site_label
_atom_site_fract_x
_atom_site_fract_y
_atom_site_fract_z
_atom_site_U_iso_or_equiv
_atom_site_thermal_displace_type
_atom_site_calc_flag
_atom_site_occupancy
Br(1) 1.09283(8) 0.34329(6) 0.63679(7) 0.0241(2) Uani d 1.00
Br(2) 0.80567(8) 0.04479(6) 0.48386(7) 0.0243(2) Uani d 1.00
Br(3) 1.01372(8) 0.45707(6) 0.89691(8) 0.0296(2) Uani d 1.00
Br(4) 0.41780(8) 0.40219(6) -0.01528(8) 0.0286(2) Uani d 1.00
Br(5) 0.11135(7) 0.11853(6) -0.12498(7) 0.0238(2) Uani d 1.00
Se(1) 0.93778(7) 0.19969(5) 0.55470(6) 0.0163(2) Uani d 1.00
Se(2) 0.76940(9) 0.44495(6) 0.43786(9) 0.0319(2) Uani d 1.00
Se(3) 0.28389(7) 0.25591(5) -0.05706(6) 0.0161(2) Uani d 1.00
Se(4) 0.59883(7) 0.14624(7) 0.15585(7) 0.0279(2) Uani d 1.00
C(1) 0.7961(7) 0.2875(5) 0.6179(7) 0.020(2) Uani d 1.00
C(2) 0.7338(7) 0.3820(5) 0.5715(7) 0.021(2) Uani d 1.00
C(3) 0.6346(8) 0.4413(6) 0.6303(8) 0.026(2) Uani d 1.00
C(4) 0.5985(8) 0.4030(7) 0.7272(8) 0.029(2) Uani d 1.00
C(5) 0.6611(8) 0.3093(6) 0.7723(8) 0.027(2) Uani d 1.00
C(6) 0.7602(8) 0.2512(6) 0.7185(8) 0.024(2) Uani d 1.00
C(7) 0.9009(7) 0.2315(5) 0.3732(7) 0.019(2) Uani d 1.00
C(8) 0.8372(7) 0.3266(6) 0.3305(7) 0.022(2) Uani d 1.00
C(9) 0.8259(8) 0.3428(7) 0.2010(9) 0.030(2) Uani d 1.00
C(10) 0.8786(8) 0.2638(7) 0.1147(7) 0.029(2) Uani d 1.00
C(11) 0.9388(8) 0.1687(7) 0.1574(7) 0.027(2) Uani d 1.00
C(12) 0.9498(8) 0.1508(6) 0.2864(7) 0.025(2) Uani d 1.00
C(13) 0.4209(7) 0.1579(5) -0.1156(7) 0.018(2) Uani d 1.00
C(14) 0.5408(7) 0.1209(5) -0.0338(7) 0.017(2) Uani d 1.00
C(15) 0.6378(7) 0.0596(6) -0.0911(8) 0.023(2) Uani d 1.00
C(16) 0.6106(8) 0.0380(6) -0.2320(9) 0.030(2) Uani d 1.00
C(17) 0.4895(8) 0.0746(6) -0.3111(8) 0.026(2) Uani d 1.00
C(18) 0.3936(8) 0.1346(6) -0.2553(7) 0.024(2) Uani d 1.00
C(19) 0.3223(7) 0.2452(5) 0.1318(6) 0.017(2) Uani d 1.00
C(20) 0.4435(7) 0.2084(6) 0.2103(7) 0.020(2) Uani d 1.00
C(21) 0.4584(8) 0.2177(6) 0.3493(7) 0.025(2) Uani d 1.00
C(22) 0.3524(8) 0.2627(7) 0.4012(7) 0.027(2) Uani d 1.00
C(23) 0.2297(8) 0.2986(6) 0.3211(8) 0.027(2) Uani d 1.00
C(24) 0.2134(8) 0.2907(6) 0.1851(7) 0.024(2) Uani d 1.00
H(1) 0.5928 0.5075 0.6029 0.0314 Uiso calc 1.00
H(2) 0.5292 0.4420 0.7637 0.0349 Uiso calc 1.00
H(3) 0.6360 0.2846 0.8404 0.0329 Uiso calc 1.00
H(4) 0.8039 0.1866 0.7498 0.0291 Uiso calc 1.00
H(5) 0.7825 0.4077 0.1704 0.0364 Uiso calc 1.00
H(6) 0.8728 0.2758 0.0263 0.0353 Uiso calc 1.00
H(7) 0.9728 0.1150 0.0977 0.0329 Uiso calc 1.00
H(8) 0.9899 0.0849 0.3156 0.0301 Uiso calc 1.00
H(9) 0.7209 0.0327 -0.0360 0.0275 Uiso calc 1.00
H(10) 0.6766 -0.0021 -0.2723 0.0355 Uiso calc 1.00
H(11) 0.4717 0.0582 -0.4057 0.0312 Uiso calc 1.00
H(12) 0.3099 0.1600 -0.3106 0.0291 Uiso calc 1.00
H(13) 0.5409 0.1930 0.4071 0.0304 Uiso calc 1.00
H(14) 0.3640 0.2694 0.4953 0.0327 Uiso calc 1.00
H(15) 0.1579 0.3282 0.3593 0.0324 Uiso calc 1.00
H(16) 0.1305 0.3153 0.1279 0.0290 Uiso calc 1.00

loop_
_atom_type_symbol
_atom_type_oxidation_number
_atom_type_number_in_cell
_atom_type_scat_dispersion_real
_atom_type_scat_dispersion_imag
_atom_type_scat_source
C 0 48 0.003 0.002
;International Tables for Crystallography
(1992, Vol. C, Tables 4.2.6.8 and 6.1.1.1)
;
H 0 32 0.000 0.000
;International Tables for Crystallography
(1992, Vol. C, Table 6.1.1.2)
;
Se 0 8 -0.093 2.226
;International Tables for Crystallography
(1992, Vol. C, Tables 4.2.6.8 and 6.1.1.1)
;
Br 0 10 -0.290 2.459
;International Tables for Crystallography
(1992, Vol. C, Tables 4.2.6.8 and 6.1.1.1)
;

loop_
_geom_angle_atom_site_label_1
_geom_angle_atom_site_label_2
_geom_angle_atom_site_label_3
_geom_angle
_geom_angle_site_symmetry_1
_geom_angle_site_symmetry_2
_geom_angle_site_symmetry_3
_geom_angle_publ_flag
Br(1) Se(1) Br(2) 174.12(4) 1_555 1_555 1_555 yes
Br(1) Se(1) C(1) 92.7(2) 1_555 1_555 1_555 yes
Br(1) Se(1) C(7) 89.8(2) 1_555 1_555 1_555 yes
Br(2) Se(1) C(1) 91.6(2) 1_555 1_555 1_555 yes
Br(2) Se(1) C(7) 93.3(2) 1_555 1_555 1_555 yes
C(1) Se(1) C(7) 102.4(3) 1_555 1_555 1_555 yes
C(2) Se(2) C(8) 102.2(3) 1_555 1_555 1_555 yes
Br(4) Se(3) Br(5) 171.20(4) 1_555 1_555 1_555 yes
Br(4) Se(3) C(13) 91.5(2) 1_555 1_555 1_555 yes
Br(4) Se(3) C(19) 92.3(2) 1_555 1_555 1_555 yes
Br(5) Se(3) C(13) 93.7(2) 1_555 1_555 1_555 yes
Br(5) Se(3) C(19) 93.3(2) 1_555 1_555 1_555 yes
C(13) Se(3) C(19) 104.0(3) 1_555 1_555 1_555 yes
C(14) Se(4) C(20) 104.5(3) 1_555 1_555 1_555 yes
Se(1) C(1) C(2) 123.9(5) 1_555 1_555 1_555 yes
Se(1) C(1) C(6) 115.2(5) 1_555 1_555 1_555 yes
C(2) C(1) C(6) 120.9(6) 1_555 1_555 1_555 yes
Se(2) C(2) C(1) 127.2(5) 1_555 1_555 1_555 yes
Se(2) C(2) C(3) 114.5(6) 1_555 1_555 1_555 yes
C(1) C(2) C(3) 118.3(7) 1_555 1_555 1_555 yes
C(2) C(3) C(4) 119.9(7) 1_555 1_555 1_555 yes
C(2) C(3) H(1) 120.0 1_555 1_555 1_555 no
C(4) C(3) H(1) 120.0 1_555 1_555 1_555 no
C(3) C(4) C(5) 121.1(7) 1_555 1_555 1_555 yes
C(3) C(4) H(2) 119.4 1_555 1_555 1_555 no
C(5) C(4) H(2) 119.4 1_555 1_555 1_555 no
C(4) C(5) C(6) 119.9(7) 1_555 1_555 1_555 yes
C(4) C(5) H(3) 120.0 1_555 1_555 1_555 no
C(6) C(5) H(3) 120.0 1_555 1_555 1_555 no
C(1) C(6) C(5) 119.8(7) 1_555 1_555 1_555 yes
C(1) C(6) H(4) 120.1 1_555 1_555 1_555 no
C(5) C(6) H(4) 120.1 1_555 1_555 1_555 no
Se(1) C(7) C(8) 124.5(5) 1_555 1_555 1_555 yes
Se(1) C(7) C(12) 114.2(5) 1_555 1_555 1_555 yes
C(8) C(7) C(12) 121.3(7) 1_555 1_555 1_555 yes
Se(2) C(8) C(7) 126.2(6) 1_555 1_555 1_555 yes
Se(2) C(8) C(9) 114.6(6) 1_555 1_555 1_555 yes
C(7) C(8) C(9) 119.1(7) 1_555 1_555 1_555 yes
C(8) C(9) C(10) 120.0(8) 1_555 1_555 1_555 yes
C(8) C(9) H(5) 120.0 1_555 1_555 1_555 no
C(10) C(9) H(5) 120.0 1_555 1_555 1_555 no
C(9) C(10) C(11) 120.3(7) 1_555 1_555 1_555 yes
C(9) C(10) H(6) 119.8 1_555 1_555 1_555 no
C(11) C(10) H(6) 119.8 1_555 1_555 1_555 no
C(10) C(11) C(12) 120.4(7) 1_555 1_555 1_555 yes
C(10) C(11) H(7) 119.8 1_555 1_555 1_555 no
C(12) C(11) H(7) 119.8 1_555 1_555 1_555 no
C(7) C(12) C(11) 118.8(7) 1_555 1_555 1_555 yes
C(7) C(12) H(8) 120.6 1_555 1_555 1_555 no
C(11) C(12) H(8) 120.6 1_555 1_555 1_555 no
Se(3) C(13) C(14) 125.2(5) 1_555 1_555 1_555 yes
Se(3) C(13) C(18) 113.1(6) 1_555 1_555 1_555 yes
C(14) C(13) C(18) 121.4(6) 1_555 1_555 1_555 yes
Se(4) C(14) C(13) 127.9(5) 1_555 1_555 1_555 yes
Se(4) C(14) C(15) 112.7(5) 1_555 1_555 1_555 yes
C(13) C(14) C(15) 119.4(6) 1_555 1_555 1_555 yes
C(14) C(15) C(16) 119.0(7) 1_555 1_555 1_555 yes
C(14) C(15) H(9) 120.5 1_555 1_555 1_555 no
C(16) C(15) H(9) 120.5 1_555 1_555 1_555 no
C(15) C(16) C(17) 120.4(7) 1_555 1_555 1_555 yes
C(15) C(16) H(10) 119.8 1_555 1_555 1_555 no
C(17) C(16) H(10) 119.8 1_555 1_555 1_555 no
C(16) C(17) C(18) 120.8(7) 1_555 1_555 1_555 yes
C(16) C(17) H(11) 119.6 1_555 1_555 1_555 no
C(18) C(17) H(11) 119.6 1_555 1_555 1_555 no
C(13) C(18) C(17) 119.0(7) 1_555 1_555 1_555 yes
C(13) C(18) H(12) 120.5 1_555 1_555 1_555 no
C(17) C(18) H(12) 120.5 1_555 1_555 1_555 no
Se(3) C(19) C(20) 125.1(5) 1_555 1_555 1_555 yes
Se(3) C(19) C(24) 111.9(5) 1_555 1_555 1_555 yes
C(20) C(19) C(24) 122.6(6) 1_555 1_555 1_555 yes
Se(4) C(20) C(19) 128.0(5) 1_555 1_555 1_555 yes
Se(4) C(20) C(21) 114.3(6) 1_555 1_555 1_555 yes
C(19) C(20) C(21) 117.7(6) 1_555 1_555 1_555 yes
C(20) C(21) C(22) 119.7(7) 1_555 1_555 1_555 yes
C(20) C(21) H(13) 120.2 1_555 1_555 1_555 no
C(22) C(21) H(13) 120.2 1_555 1_555 1_555 no
C(21) C(22) C(23) 122.3(7) 1_555 1_555 1_555 yes
C(21) C(22) H(14) 118.8 1_555 1_555 1_555 no
C(23) C(22) H(14) 118.8 1_555 1_555 1_555 no
C(22) C(23) C(24) 118.8(7) 1_555 1_555 1_555 yes
C(22) C(23) H(15) 120.6 1_555 1_555 1_555 no
C(24) C(23) H(15) 120.6 1_555 1_555 1_555 no
C(19) C(24) C(23) 118.9(7) 1_555 1_555 1_555 yes
C(19) C(24) H(16) 120.6 1_555 1_555 1_555 no
C(23) C(24) H(16) 120.6 1_555 1_555 1_555 no

loop_
_geom_bond_atom_site_label_1
_geom_bond_atom_site_label_2
_geom_bond_distance
_geom_bond_site_symmetry_1
_geom_bond_site_symmetry_2
_geom_bond_publ_flag
Br(1) Se(1) 2.6017(9) 1_555 1_555 yes
Br(2) Se(1) 2.5641(9) 1_555 1_555 yes
Br(3) Br(3) 2.331(2) 1_555 2_767 yes
Br(4) Se(3) 2.4982(9) 1_555 1_555 yes
Br(5) Se(3) 2.6705(9) 1_555 1_555 yes
Se(1) C(1) 1.922(7) 1_555 1_555 yes
Se(1) C(7) 1.933(7) 1_555 1_555 yes
Se(2) C(2) 1.895(7) 1_555 1_555 yes
Se(2) C(8) 1.909(7) 1_555 1_555 yes
Se(3) C(13) 1.922(7) 1_555 1_555 yes
Se(3) C(19) 1.930(7) 1_555 1_555 yes
Se(4) C(14) 1.898(7) 1_555 1_555 yes
Se(4) C(20) 1.894(7) 1_555 1_555 yes
C(1) C(2) 1.39(1) 1_555 1_555 yes
C(1) C(6) 1.396(10) 1_555 1_555 yes
C(2) C(3) 1.413(9) 1_555 1_555 yes
C(3) C(4) 1.38(1) 1_555 1_555 yes
C(4) C(5) 1.38(1) 1_555 1_555 yes
C(5) C(6) 1.378(10) 1_555 1_555 yes
C(7) C(8) 1.38(1) 1_555 1_555 yes
C(7) C(12) 1.398(10) 1_555 1_555 yes
C(8) C(9) 1.38(1) 1_555 1_555 yes
C(9) C(10) 1.40(1) 1_555 1_555 yes
C(10) C(11) 1.38(1) 1_555 1_555 yes
C(11) C(12) 1.38(1) 1_555 1_555 yes
C(13) C(14) 1.37(1) 1_555 1_555 yes
C(13) C(18) 1.402(9) 1_555 1_555 yes
C(14) C(15) 1.395(9) 1_555 1_555 yes
C(15) C(16) 1.41(1) 1_555 1_555 yes
C(16) C(17) 1.37(1) 1_555 1_555 yes
C(17) C(18) 1.37(1) 1_555 1_555 yes
C(19) C(20) 1.369(10) 1_555 1_555 yes
C(19) C(24) 1.415(9) 1_555 1_555 yes
C(20) C(21) 1.408(10) 1_555 1_555 yes
C(21) C(22) 1.38(1) 1_555 1_555 yes
C(22) C(23) 1.38(1) 1_555 1_555 yes
C(23) C(24) 1.38(1) 1_555 1_555 yes

loop_
_geom_contact_atom_site_label_1
_geom_contact_atom_site_label_2
_geom_contact_distance
_geom_contact_site_symmetry_1
_geom_contact_site_symmetry_2
Br(1) Se(1) 2.6017(9) 1_555 1_555
Br(2) Se(1) 2.5641(9) 1_555 1_555
Br(5) Se(3) 2.6705(9) 1_555 1_555
Br(1) Br(3) 3.134(1) 1_555 1_555
Br(1) Se(3) 3.528(1) 1_555 1_656
Br(2) C(18) 3.575(7) 1_555 2_655
Br(3) Se(3) 3.504(1) 1_555 1_656
Br(4) Br(4) 3.279(1) 1_555 2_665
Br(5) Se(1) 3.579(1) 1_555 1_454
Se(4) C(12) 3.595(8) 1_555 1_555
C(10) C(24) 3.49(1) 1_555 1_655
C(11) C(24) 3.49(1) 1_555 1_655
C(16) C(20) 3.43(1) 1_555 2_655
C(16) C(21) 3.50(1) 1_555 2_655
